data_1563128
loop_
_publ_author_name
'Popa, Karin'
'Wallez, Gilles'
'Bregiroux, Damien'
'Loiseau, Pascal'

_publ_section_title
;
 MIIGe(PO4)2 (M=Ca, Sr, Ba): Crystal structure, phase transitions and
 thermal expansion
;
_journal_issue 10
_journal_name_full 'Journal of Solid State Chemistry'
_journal_page_first 2629
_journal_page_last 2634
_journal_paper_doi 10.1016/j.jssc.2011.07.037
_journal_volume 184
_journal_year 2011
_chemical_formula_moiety 'Ge O8 P2, Ca'
_chemical_formula_structural CaGe(PO4)2
_chemical_formula_sum 'Ca Ge O8 P2'
_chemical_formula_weight 302.62
_chemical_name_common 'Calcium Germanium Diphosphate'
_chemical_name_systematic
;
Calcium Germanium Diphosphate
;
_space_group_IT_number 15
_space_group_name_Hall '-C 2yc'
_space_group_name_H-M_alt 'C 1 2/c 1'
_symmetry_cell_setting monoclinic
_symmetry_space_group_name_Hall '-C 2yc'
_symmetry_space_group_name_H-M 'C 1 2/c 1'
_cell_angle_alpha 90.00000
_cell_angle_beta 117.029(6)
_cell_angle_gamma 90.00000
_cell_formula_units_Z 4
_cell_length_a 15.706(2)
_cell_length_b 5.0682(6)
_cell_length_c 7.7713(9)
_cell_measurement_temperature 293
_cell_volume 551.04(12)
_computing_structure_refinement FULLPROF
_computing_structure_solution SHELXS
_diffrn_ambient_temperature 293
_diffrn_detector PixCell
_diffrn_detector_type 'PixCell '
_diffrn_measurement_device_type 'Panalytical X'Pert Pro'
_diffrn_measurement_method theta-2theta
_diffrn_radiation_monochromator Ge
_diffrn_radiation_type CuK\a
_diffrn_radiation_wavelength 1.5418
_diffrn_reflns_limit_h_max 18
_diffrn_reflns_limit_h_min 0
_diffrn_reflns_limit_k_max 6
_diffrn_reflns_limit_k_min 0
_diffrn_reflns_limit_l_max 9
_diffrn_reflns_limit_l_min 0
_diffrn_reflns_theta_max 70.00
_diffrn_reflns_theta_min 6.00
_diffrn_source 'X-ray tube'
_exptl_absorpt_coefficient_mu 21.546
_exptl_crystal_density_diffrn 3.648
_exptl_crystal_F_000 584.0
_pd_char_colour white
_pd_char_particle_morphology powder
_pd_instr_location ' 'LCMCP Chimie ParisTech''
_pd_meas_2theta_range_inc 0.013130
_pd_meas_2theta_range_max 139.99637
_pd_meas_2theta_range_min 10.00657
_pd_meas_number_of_points 9901
_pd_meas_scan_method cont
_pd_proc_2theta_range_inc 0.013130
_pd_proc_2theta_range_max 139.9640
_pd_proc_2theta_range_min 8.9895
_pd_proc_ls_background_function 'interpolation between selected points'
_pd_proc_ls_pref_orient_corr no
_pd_proc_ls_profile_function pseudo-Voigt
_pd_proc_ls_prof_R_factor 6.4266
_pd_proc_ls_prof_wR_expected 2.3206
_pd_proc_ls_prof_wR_factor 10.1580
_pd_proc_wavelength 1.540600
_pd_spec_mounting ' ?'
_pd_spec_mount_mode reflection
_pd_spec_shape flat_sheet
_refine_diff_density_max 0.101
_refine_diff_density_min -0.089
_refine_ls_goodness_of_fit_all 19.1607
_refine_ls_number_parameters 41
_refine_ls_number_reflns 521
_refine_ls_number_restraints 4
_refine_ls_R_I_factor 6.1355
_refine_ls_shift/su_max 0.035
_refine_ls_shift/su_mean 0.007
_reflns_number_observed 521
_reflns_number_total 521
_cod_data_source_file JSSC-2011-184-2629.cif
_cod_data_source_block 4
_cod_depositor_comments
;
The following automatic conversions were performed:

data item '_symmetry_cell_setting' value 'Monoclinic' was changed to
'monoclinic' in accordance with the built-in table derived from the
CIF Core dictionary named 'cif_core.dic' version 2.4.5 last updated
on 2014-11-21.

Automatic conversion script
Id: cif_fix_values 8369 2020-08-20 11:38:08Z andrius 
;
_cod_original_cell_volume 551.0(1)
_cod_original_sg_symbol_H-M 'C 2/C'
_cod_database_code 1563128

loop_
_symmetry_equiv_pos_as_xyz
x,y,z
-x,y,-z+1/2
-x,-y,-z
x,-y,z+1/2
x+1/2,y+1/2,z
-x+1/2,y+1/2,-z+1/2
-x+1/2,-y+1/2,-z
x+1/2,-y+1/2,z+1/2

loop_
_atom_site_label
_atom_site_fract_x
_atom_site_fract_y
_atom_site_fract_z
_atom_site_U_iso_or_equiv
_atom_site_occupancy
_atom_site_adp_type
_atom_site_type_symbol
Ca 0.00000 0.7928(5) 0.25000 0.0202(6) 1.00000 Uiso Ca
Ge 0.25000 0.25000 0.00000 0.0036(2) 1.00000 Uiso Ge
P 0.14223(9) 0.7475(5) 0.75616(19) 0.0060(4) 1.00000 Uiso P
O1 0.1541(4) 0.9961(8) 0.8809(9) 0.013(2) 1.00000 Uiso O
O2 0.1504(4) 0.4983(8) 0.8791(8) 0.009(2) 1.00000 Uiso O
O3 0.2260(2) 0.7403(11) 0.7090(5) 0.0034(9) 1.00000 Uiso O
O4 0.04288(15) 0.7534(12) 0.5879(4) 0.0042(9) 1.00000 Uiso O

loop_
_atom_type_symbol
_atom_type_scat_Cromer_Mann_a1
_atom_type_scat_Cromer_Mann_b1
_atom_type_scat_Cromer_Mann_a2
_atom_type_scat_Cromer_Mann_b2
_atom_type_scat_Cromer_Mann_a3
_atom_type_scat_Cromer_Mann_b3
_atom_type_scat_Cromer_Mann_a4
_atom_type_scat_Cromer_Mann_b4
_atom_type_scat_Cromer_Mann_c
_atom_type_scat_dispersion_real
_atom_type_scat_dispersion_imag
_atom_type_scat_source
ca 8.62660 10.44210 7.38730 0.65990 1.58990 85.74840 1.02110 178.43700 1.37510 0.34100 1.28600 International_Tables_for_Crystallography_Vol.C(1991)_Tables_6.1.1.4_and_6.1.1.5
ge 16.08160 2.85090 6.37470 0.25160 3.70680 11.44680 3.68300 54.76250 2.13130 -1.16300 0.88600 International_Tables_for_Crystallography_Vol.C(1991)_Tables_6.1.1.4_and_6.1.1.5
p 6.43450 1.90670 4.17910 27.15700 1.78000 0.52600 1.49080 68.16450 1.11490 0.28300 0.43400 International_Tables_for_Crystallography_Vol.C(1991)_Tables_6.1.1.4_and_6.1.1.5
o 3.04850 13.27710 2.28680 5.70110 1.54630 0.32390 0.86700 32.90890 0.25080 0.04700 0.03200 International_Tables_for_Crystallography_Vol.C(1991)_Tables_6.1.1.4_and_6.1.1.5

loop_
_geom_angle_atom_site_label_1
_geom_angle_atom_site_label_2
_geom_angle_atom_site_label_3
_geom_angle
_geom_angle_site_symmetry_1
_geom_angle_site_symmetry_3
O1 Ge O1 180.0(5) 9_544 10_676
O1 Ge O2 85.1(3) 9_544 11_554
O1 Ge O2 94.9(4) 9_544 12_666
O1 Ge O3 90.8(4) 9_544 15_565
O1 Ge O3 89.2(4) 9_544 16_656
O1 Ge O2 94.9(4) 10_676 11_554
O1 Ge O2 85.1(3) 10_676 12_666
O1 Ge O3 89.2(4) 10_676 15_565
O1 Ge O3 90.8(4) 10_676 16_656
O2 Ge O2 180.0(5) 11_554 12_666
O2 Ge O3 88.0(3) 11_554 15_565
O2 Ge O3 92.0(4) 11_554 16_656
O2 Ge O3 92.0(4) 12_666 15_565
O2 Ge O3 88.0(3) 12_666 16_656
O3 Ge O3 180.0(4) 15_565 16_656
O1 P O2 108.9(5) 7_555 10_555
O1 P O3 107.4(6) 7_555 13_555
O1 P O4 108.0(4) 7_555 16_555
O2 P O3 106.9(6) 10_555 13_555
O2 P O4 108.2(4) 10_555 16_555
O3 P O4 117.3(3) 13_555 16_555
Ge O1 P 135.1(3) 2_566 3_555
Ge O2 P 131.7(3) 2_556 3_555
Ge O3 P 139.9(2) 3_566 4_555

loop_
_geom_bond_atom_site_label_1
_geom_bond_atom_site_label_2
_geom_bond_distance
_geom_bond_site_symmetry_2
Ca Ge 3.50787(16) 3_565
Ca Ge 3.50787(16) 4_565
Ca P 3.5397(13) .
Ca P 3.5397(13) 2_555
Ca P 3.520(3) 3_566
Ca P 3.213(3) 3_576
Ca P 3.520(3) 4_564
Ca P 3.213(3) 4_574
Ca O1 2.408(6) 3_576
Ca O1 2.408(6) 4_574
Ca O2 2.571(5) 3_566
Ca O2 2.571(5) 4_564
Ca O4 2.405(3) .
Ca O4 2.405(3) 2_555
Ca O4 3.236(6) 3_566
Ca O4 2.846(6) 3_576
Ca O4 3.236(6) 4_564
Ca O4 2.846(6) 4_574
Ge Ca 3.50787(16) 3_565
Ge Ca 3.50787(16) 5_545
Ge P 3.166(2) 1_544
Ge P 3.146(2) 1_554
Ge P 3.1449(17) 4_564
Ge P 3.1449(17) 6_545
Ge P 3.146(2) 7_556
Ge P 3.166(2) 7_566
Ge O1 1.875(5) 1_544
Ge O1 1.875(5) 7_566
Ge O2 1.891(5) 1_554
Ge O2 1.891(5) 7_556
Ge O3 1.827(4) 4_564
Ge O3 1.827(4) 6_545
P Ca 3.5397(13) .
P Ca 3.520(3) 3_566
P Ca 3.213(3) 3_576
P Ge 3.146(2) 1_556
P Ge 3.166(2) 1_566
P Ge 3.1449(17) 4_565
P O1 1.548(6) .
P O2 1.553(6) .
P O3 1.518(4) .
P O4 1.514(2) .
